data_7117571
loop_
_publ_author_name
'Mart\'i-Rujas, Javier'
'Bonafede, Simone'
'Tushi, Dorearta'
'Cametti, Massimo'

_publ_section_title
;
 Multiple single-crystal-to-single-crystal guest exchange in a dynamic 1D
 coordination polymer.
;
_journal_issue 62
_journal_name_full 'Chemical communications (Cambridge, England)'
_journal_page_first 12357
_journal_page_last 12360
_journal_paper_doi 10.1039/c5cc02372f
_journal_volume 51
_journal_year 2015
_chemical_formula_sum 'C30 H28 Cl2 N4 Zn'
_chemical_formula_weight 580.83
_chemical_name_systematic
; 
 ? 
;
_space_group_IT_number 52
_symmetry_cell_setting orthorhombic
_symmetry_space_group_name_Hall '-P 2a 2bc'
_symmetry_space_group_name_H-M 'P n n a'
_atom_sites_solution_hydrogens geom
_atom_sites_solution_primary direct
_atom_sites_solution_secondary difmap
_audit_creation_method SHELXL-97
_audit_update_record
;
2015-05-28 deposited with the CCDC.
2015-06-11 downloaded from the CCDC.
;
_cell_angle_alpha 90.00
_cell_angle_beta 90.00
_cell_angle_gamma 90.00
_cell_formula_units_Z 4
_cell_length_a 14.7556(10)
_cell_length_b 22.5021(14)
_cell_length_c 10.5208(7)
_cell_measurement_reflns_used 2593
_cell_measurement_temperature 399(2)
_cell_measurement_theta_max 122.014
_cell_measurement_theta_min 9.279
_cell_volume 3493.2(4)
_computing_cell_refinement 'Bruker APEX2 Software Suite'
_computing_data_collection 'Bruker APEX2 Software Suite'
_computing_data_reduction 'Bruker APEX2 Software Suite'
_computing_molecular_graphics 'Bruker APEX2 Software Suite'
_computing_publication_material 'Bruker APEX2 Software Suite'
_computing_structure_refinement 'SHELXL-97 (Sheldrick, 2008)'
_computing_structure_solution 'SHELXS-1997 (Sheldrick, 1990)'
_diffrn_ambient_temperature 399(2)
_diffrn_measured_fraction_theta_full 0.983
_diffrn_measured_fraction_theta_max 0.983
_diffrn_measurement_device_type CCD
_diffrn_measurement_method 'Omega and phi scans'
_diffrn_radiation_monochromator graphite
_diffrn_radiation_source 'Microfocus source Incoatec'
_diffrn_radiation_type CuK\a
_diffrn_radiation_wavelength 1.54178
_diffrn_reflns_av_R_equivalents 0.1027
_diffrn_reflns_av_sigmaI/netI 0.0585
_diffrn_reflns_limit_h_max 12
_diffrn_reflns_limit_h_min -17
_diffrn_reflns_limit_k_max 21
_diffrn_reflns_limit_k_min -26
_diffrn_reflns_limit_l_max 11
_diffrn_reflns_limit_l_min -12
_diffrn_reflns_number 11566
_diffrn_reflns_theta_full 66.11
_diffrn_reflns_theta_max 66.11
_diffrn_reflns_theta_min 4.64
_exptl_absorpt_coefficient_mu 2.539
_exptl_absorpt_correction_T_max 0.7527
_exptl_absorpt_correction_T_min 0.6358
_exptl_absorpt_correction_type empirical
_exptl_absorpt_process_details SADABS
_exptl_crystal_colour colorless
_exptl_crystal_density_diffrn 1.104
_exptl_crystal_density_method 'not measured'
_exptl_crystal_description block
_exptl_crystal_F_000 1200
_exptl_crystal_size_max 0.12
_exptl_crystal_size_mid 0.07
_exptl_crystal_size_min 0.05
_refine_diff_density_max 1.067
_refine_diff_density_min -0.390
_refine_diff_density_rms 0.182
_refine_ls_extinction_method none
_refine_ls_goodness_of_fit_ref 1.131
_refine_ls_hydrogen_treatment mixed
_refine_ls_matrix_type full
_refine_ls_number_parameters 168
_refine_ls_number_reflns 3008
_refine_ls_number_restraints 0
_refine_ls_restrained_S_all 1.131
_refine_ls_R_factor_all 0.1278
_refine_ls_R_factor_gt 0.1020
_refine_ls_shift/su_max 0.000
_refine_ls_shift/su_mean 0.000
_refine_ls_structure_factor_coef Fsqd
_refine_ls_weighting_details 'calc w=1/[\s^2^(Fo^2^)+(0.2000P)^2^+0.0000P] where P=(Fo^2^+2Fc^2^)/3'
_refine_ls_weighting_scheme calc
_refine_ls_wR_factor_gt 0.3057
_refine_ls_wR_factor_ref 0.3315
_reflns_number_gt 1849
_reflns_number_total 3008
_reflns_threshold_expression >2sigma(I)
_cod_data_source_file c5cc02372f2.cif
_cod_data_source_block 400k
_cod_depositor_comments
;
The following automatic conversions were performed:

'_symmetry_cell_setting' value 'Orthorhombic' changed to
'orthorhombic' according to
/usr/data/users/saulius/crontab/automatic-downloads/current/RSC/lib/dictionaries/cif_core.dic
dictionary named 'cif_core.dic' version 2.4.2 from 2011-04-26.

Automatic conversion script
Id: cif_fix_values 3271 2015-04-21 07:52:19Z andrius 
;
_cod_original_sg_symbol_H-M Pnna
_cod_database_code 7117571

loop_
_symmetry_equiv_pos_as_xyz
'x, y, z'
'-x+1/2, -y, z'
'-x+1/2, y+1/2, -z+1/2'
'x, -y+1/2, -z+1/2'
'-x, -y, -z'
'x-1/2, y, -z'
'x-1/2, -y-1/2, z-1/2'
'-x, y-1/2, z-1/2'

loop_
_atom_site_label
_atom_site_type_symbol
_atom_site_fract_x
_atom_site_fract_y
_atom_site_fract_z
_atom_site_U_iso_or_equiv
_atom_site_adp_type
_atom_site_occupancy
_atom_site_symmetry_multiplicity
_atom_site_calc_flag
_atom_site_refinement_flags
Zn1 Zn 0.81394(8) 0.2500 1.2500 0.0799(5) Uani 1 2 d S
Cl2 Cl 0.89049(14) 0.32950(9) 1.1952(2) 0.1164(8) Uani 1 1 d .
N1 N 0.7224(3) 0.2258(2) 1.1102(5) 0.0747(13) Uani 1 1 d .
C3 C 0.5959(4) 0.1914(3) 0.9311(6) 0.0846(17) Uani 1 1 d .
H3 H 0.5535 0.1802 0.8702 0.102 Uiso 1 1 calc R
C1 C 0.7059(4) 0.1687(2) 1.0877(6) 0.0739(15) Uani 1 1 d .
H1 H 0.7380 0.1406 1.1342 0.089 Uiso 1 1 calc R
C9 C 0.6123(4) -0.0400(3) 0.9444(7) 0.0806(17) Uani 1 1 d .
C6 C 0.6314(4) 0.0833(3) 0.9806(7) 0.0775(16) Uani 1 1 d .
C2 C 0.6432(4) 0.1486(3) 0.9985(6) 0.0762(15) Uani 1 1 d .
C8 C 0.6152(5) -0.0005(4) 0.8407(8) 0.106(2) Uani 1 1 d .
H8 H 0.6118 -0.0159 0.7588 0.128 Uiso 1 1 calc R
C5 C 0.6757(5) 0.2673(3) 1.0431(7) 0.0866(19) Uani 1 1 d .
H5 H 0.6872 0.3074 1.0571 0.104 Uiso 1 1 calc R
C10 C 0.6181(5) -0.0166(3) 1.0646(7) 0.0903(19) Uani 1 1 d .
H10 H 0.6156 -0.0414 1.1353 0.108 Uiso 1 1 calc R
C11 C 0.6281(4) 0.0468(3) 1.0803(6) 0.0832(17) Uani 1 1 d .
H11 H 0.6323 0.0625 1.1619 0.100 Uiso 1 1 calc R
C7 C 0.6230(5) 0.0608(3) 0.8566(7) 0.099(2) Uani 1 1 d .
H7 H 0.6226 0.0862 0.7868 0.119 Uiso 1 1 calc R
C4 C 0.6122(6) 0.2510(3) 0.9552(9) 0.098(2) Uani 1 1 d .
H4 H 0.5798 0.2799 0.9114 0.117 Uiso 1 1 calc R
N2 N 0.6021(4) -0.1280(2) 0.8194(6) 0.0944(17) Uani 1 1 d .
C12 C 0.6051(4) -0.1022(3) 0.9271(7) 0.0857(18) Uani 1 1 d .
H12 H 0.6025 -0.1259 0.9994 0.103 Uiso 1 1 calc R
C14 C 0.6832(5) -0.2148(4) 0.7517(8) 0.110(3) Uani 1 1 d .
H14A H 0.7366 -0.2006 0.7961 0.132 Uiso 1 1 calc R
H14B H 0.6845 -0.1993 0.6657 0.132 Uiso 1 1 calc R
C15 C 0.5168(5) -0.2154(3) 0.7520(6) 0.0870(19) Uani 1 1 d .
H15A H 0.5153 -0.1999 0.6660 0.104 Uiso 1 1 calc R
H15B H 0.4632 -0.2015 0.7962 0.104 Uiso 1 1 calc R
C16 C 0.5995(4) -0.1936(3) 0.8184(7) 0.0865(18) Uani 1 1 d .
H16 H 0.5996 -0.2083 0.9061 0.104 Uiso 1 1 calc R

loop_
_atom_site_aniso_label
_atom_site_aniso_U_11
_atom_site_aniso_U_22
_atom_site_aniso_U_33
_atom_site_aniso_U_23
_atom_site_aniso_U_13
_atom_site_aniso_U_12
Zn1 0.0703(8) 0.0766(9) 0.0929(10) -0.0196(5) 0.000 0.000
Cl2 0.1087(14) 0.1057(14) 0.1349(18) -0.0062(12) 0.0144(13) -0.0300(11)
N1 0.071(3) 0.076(3) 0.077(3) -0.020(2) 0.002(2) -0.002(2)
C3 0.081(4) 0.091(4) 0.082(4) -0.009(3) -0.004(3) 0.002(3)
C1 0.071(3) 0.070(3) 0.081(4) -0.013(3) 0.004(3) 0.006(3)
C9 0.072(3) 0.080(4) 0.090(4) -0.025(3) -0.007(3) 0.001(3)
C6 0.069(3) 0.075(4) 0.089(4) -0.018(3) 0.001(3) -0.002(3)
C2 0.066(3) 0.083(4) 0.080(4) -0.016(3) 0.002(3) -0.002(3)
C8 0.123(6) 0.105(5) 0.092(5) -0.043(4) 0.000(4) -0.011(5)
C5 0.096(5) 0.072(3) 0.092(5) -0.008(3) 0.001(4) 0.010(3)
C10 0.087(4) 0.098(5) 0.086(4) -0.009(4) -0.006(3) -0.001(4)
C11 0.095(4) 0.076(4) 0.079(4) -0.021(3) -0.005(3) 0.001(3)
C7 0.136(6) 0.082(4) 0.079(4) -0.014(3) -0.004(4) -0.017(4)
C4 0.092(5) 0.097(5) 0.105(5) 0.002(4) -0.007(4) 0.010(4)
N2 0.095(4) 0.083(3) 0.105(4) -0.026(3) -0.007(3) -0.001(3)
C12 0.073(4) 0.082(4) 0.102(5) -0.024(4) -0.011(3) 0.002(3)
C14 0.074(4) 0.093(5) 0.162(8) -0.046(5) -0.008(4) -0.008(4)
C15 0.073(4) 0.084(4) 0.104(5) -0.023(3) 0.002(3) 0.008(3)
C16 0.091(4) 0.078(4) 0.091(4) -0.024(3) -0.009(4) -0.001(3)

loop_
_atom_type_symbol
_atom_type_description
_atom_type_scat_dispersion_real
_atom_type_scat_dispersion_imag
_atom_type_scat_source
C C 0.0181 0.0091 'International Tables Vol C Tables 4.2.6.8 and 6.1.1.4'
H H 0.0000 0.0000 'International Tables Vol C Tables 4.2.6.8 and 6.1.1.4'
N N 0.0311 0.0180 'International Tables Vol C Tables 4.2.6.8 and 6.1.1.4'
Cl Cl 0.3639 0.7018 'International Tables Vol C Tables 4.2.6.8 and 6.1.1.4'
Zn Zn -1.5491 0.6778 'International Tables Vol C Tables 4.2.6.8 and 6.1.1.4'

loop_
_geom_angle_atom_site_label_1
_geom_angle_atom_site_label_2
_geom_angle_atom_site_label_3
_geom_angle
_geom_angle_site_symmetry_1
_geom_angle_site_symmetry_3
N1 Zn1 N1 98.5(3) 4_557 .
N1 Zn1 Cl2 111.35(16) 4_557 4_557
N1 Zn1 Cl2 107.97(15) . 4_557
N1 Zn1 Cl2 107.97(15) 4_557 .
N1 Zn1 Cl2 111.35(16) . .
Cl2 Zn1 Cl2 117.98(13) 4_557 .
C1 N1 C5 118.6(5) . .
C1 N1 Zn1 120.0(4) . .
C5 N1 Zn1 121.3(4) . .
C4 C3 C2 119.4(6) . .
N1 C1 C2 123.8(6) . .
C10 C9 C8 118.1(6) . .
C10 C9 C12 120.1(7) . .
C8 C9 C12 121.7(6) . .
C11 C6 C7 120.3(6) . .
C11 C6 C2 120.8(6) . .
C7 C6 C2 118.9(6) . .
C3 C2 C1 117.0(6) . .
C3 C2 C6 124.1(6) . .
C1 C2 C6 118.9(6) . .
C7 C8 C9 122.3(7) . .
N1 C5 C4 121.0(6) . .
C9 C10 C11 119.3(7) . .
C6 C11 C10 121.5(6) . .
C8 C7 C6 118.4(7) . .
C5 C4 C3 120.2(7) . .
C12 N2 C16 117.5(6) . .
N2 C12 C9 124.6(7) . .
C16 C14 C14 109.2(6) . 4_546
C16 C15 C15 110.0(5) . 4_546
N2 C16 C15 110.7(6) . .
N2 C16 C14 107.5(6) . .
C15 C16 C14 110.5(5) . .

loop_
_geom_bond_atom_site_label_1
_geom_bond_atom_site_label_2
_geom_bond_distance
_geom_bond_site_symmetry_2
Zn1 N1 2.070(5) 4_557
Zn1 N1 2.070(5) .
Zn1 Cl2 2.193(2) 4_557
Zn1 Cl2 2.193(2) .
N1 C1 1.329(6) .
N1 C5 1.357(9) .
C3 C4 1.385(8) .
C3 C2 1.386(9) .
C1 C2 1.393(8) .
C9 C10 1.373(9) .
C9 C8 1.406(10) .
C9 C12 1.417(8) .
C6 C11 1.334(9) .
C6 C7 1.405(9) .
C6 C2 1.491(8) .
C8 C7 1.395(10) .
C5 C4 1.367(11) .
C10 C11 1.443(8) .
N2 C12 1.274(8) .
N2 C16 1.477(8) .
C14 C16 1.498(9) .
C14 C14 1.584(16) 4_546
C15 C16 1.490(8) .
C15 C15 1.556(13) 4_546
